data_4503564
loop_
_publ_author_name
'He, Yin-Hua'
'Feng, Yun-Long'
'Lan, You-Zhao'
'Wen, Yi-Hang'

_publ_section_title
;
 Syntheses, Structures, and Photoluminescence of Four
 d10Metal&#x2212;Organic Frameworks Constructed from
 3,5-Bis-oxyacetate-benzoic Acid
;
_journal_issue 10
_journal_name_full 'Crystal Growth &amp; Design'
_journal_page_first 3586
_journal_paper_doi 10.1021/cg8000398
_journal_volume 8
_journal_year 2008
_chemical_formula_sum 'C43 H39 N4 O19.5 Zn4'
_chemical_formula_weight 1185.26
_chemical_name_systematic
;
 ?
;
_space_group_IT_number 2
_symmetry_cell_setting triclinic
_symmetry_space_group_name_Hall '-P 1'
_symmetry_space_group_name_H-M 'P -1'
_atom_sites_solution_hydrogens geom
_atom_sites_solution_primary direct
_atom_sites_solution_secondary difmap
_audit_creation_method SHELXL-97
_cell_angle_alpha 116.65(3)
_cell_angle_beta 102.36(3)
_cell_angle_gamma 96.21(3)
_cell_formula_units_Z 1
_cell_length_a 9.820(2)
_cell_length_b 11.824(2)
_cell_length_c 12.050(2)
_cell_measurement_reflns_used 21191
_cell_measurement_temperature 293(2)
_cell_measurement_theta_max 27.47
_cell_measurement_theta_min 1.98
_cell_volume 1187.6(6)
_computing_cell_refinement 'Siemens SMART & SAINT'
_computing_data_collection 'Siemens SMART'
_computing_data_reduction 'Siemens XPREP'
_computing_molecular_graphics 'Bruker SHELXTL'
_computing_publication_material 'Bruker SHELXTL'
_computing_structure_refinement 'Siemens SHELXTL'
_computing_structure_solution 'Siemens SHELXTL'
_diffrn_ambient_temperature 293(2)
_diffrn_measured_fraction_theta_full 0.990
_diffrn_measured_fraction_theta_max 0.990
_diffrn_measurement_device_type 'Bruker P4'
_diffrn_measurement_method '\w scans'
_diffrn_radiation_monochromator graphite
_diffrn_radiation_source 'fine-focus sealed tube'
_diffrn_radiation_type MoK\a
_diffrn_radiation_wavelength 0.71073
_diffrn_reflns_av_R_equivalents 0.0265
_diffrn_reflns_av_sigmaI/netI 0.0245
_diffrn_reflns_limit_h_max 12
_diffrn_reflns_limit_h_min -12
_diffrn_reflns_limit_k_max 15
_diffrn_reflns_limit_k_min -14
_diffrn_reflns_limit_l_max 15
_diffrn_reflns_limit_l_min -15
_diffrn_reflns_number 21157
_diffrn_reflns_theta_full 27.47
_diffrn_reflns_theta_max 27.47
_diffrn_reflns_theta_min 1.98
_diffrn_standards_decay_% none
_diffrn_standards_interval_count none
_diffrn_standards_interval_time none
_diffrn_standards_number none
_exptl_absorpt_coefficient_mu 2.077
_exptl_absorpt_correction_T_max .847
_exptl_absorpt_correction_T_min .614
_exptl_absorpt_correction_type empirical
_exptl_absorpt_process_details 'SADABS (Sheldrick, 1996)'
_exptl_crystal_colour colorless
_exptl_crystal_density_diffrn 1.657
_exptl_crystal_density_method 'not measured'
_exptl_crystal_description sheet
_exptl_crystal_F_000 601
_exptl_crystal_size_max .24
_exptl_crystal_size_mid .20
_exptl_crystal_size_min .08
_refine_diff_density_max 0.739
_refine_diff_density_min -0.458
_refine_diff_density_rms 0.097
_refine_ls_extinction_method none
_refine_ls_goodness_of_fit_ref 1.085
_refine_ls_hydrogen_treatment mixed
_refine_ls_matrix_type full
_refine_ls_number_parameters 351
_refine_ls_number_reflns 5380
_refine_ls_number_restraints 6
_refine_ls_restrained_S_all 1.091
_refine_ls_R_factor_gt 0.0326
_refine_ls_shift/su_max 0.001
_refine_ls_shift/su_mean 0.000
_refine_ls_structure_factor_coef Fsqd
_refine_ls_weighting_details 'calc w=1/[\s^2^(Fo^2^)+(0.0697P)^2^+0.4643P] where P=(Fo^2^+2Fc^2^)/3'
_refine_ls_weighting_scheme calc
_refine_ls_wR_factor_gt 0.1061
_refine_ls_wR_factor_ref 0.1119
_reflns_number_gt 4515
_reflns_number_total 5380
_reflns_threshold_expression >2sigma(I)
_cod_data_source_file cg8000398-file005.cif
_cod_data_source_block a
_cod_depositor_comments
;
The following automatic conversions were performed:

'_symmetry_cell_setting' value 'Triclinic' changed to 'triclinic'
according to /home/saulius/struct/CIF-dictionaries/cif_core.dic
dictionary named 'cif_core.dic' version 2.4.1 from 2010-06-29.

Automatic conversion script
Id: cif_fix_values 1715 2011-07-08 13:25:40Z adriana 
;
_cod_original_cell_volume 1187.6(4)
_cod_original_sg_symbol_H-M P-1
_cod_original_formula_sum 'C43 H39 N4 O19.50 Zn4'
_cod_database_code 4503564
_refine_ls_r_factor_ref 0.0406

loop_
_symmetry_equiv_pos_as_xyz
'x, y, z'
'-x, -y, -z'

loop_
_atom_site_label
_atom_site_type_symbol
_atom_site_fract_x
_atom_site_fract_y
_atom_site_fract_z
_atom_site_U_iso_or_equiv
_atom_site_adp_type
_atom_site_occupancy
_atom_site_symmetry_multiplicity
_atom_site_calc_flag
_atom_site_refinement_flags
Zn1 Zn 0.16973(3) 0.55460(3) 0.56523(2) 0.02455(10) Uani 1 1 d .
Zn2 Zn 0.07205(3) 0.51493(3) 0.28386(3) 0.02777(11) Uani 1 1 d .
C1 C 0.2628(3) 0.2095(2) 0.2544(2) 0.0268(5) Uani 1 1 d .
C2 C 0.2176(3) 0.1189(3) 0.1227(2) 0.0303(6) Uani 1 1 d .
H2 H 0.1480 0.1296 0.0647 0.036 Uiso 1 1 calc R
C3 C 0.2786(3) 0.0116(3) 0.0793(3) 0.0353(6) Uani 1 1 d .
C4 C 0.3838(3) -0.0026(3) 0.1668(3) 0.0399(7) Uani 1 1 d .
H4 H 0.4247 -0.0739 0.1373 0.048 Uiso 1 1 calc R
C5 C 0.4278(3) 0.0890(3) 0.2977(3) 0.0331(6) Uani 1 1 d .
C6 C 0.3659(3) 0.1958(3) 0.3430(3) 0.0302(6) Uani 1 1 d .
H6 H 0.3933 0.2565 0.4310 0.036 Uiso 1 1 calc R
C7 C 0.2025(3) 0.3288(2) 0.3025(2) 0.0270(5) Uani 1 1 d .
C8 C 0.5862(3) 0.1533(3) 0.5092(3) 0.0372(6) Uani 1 1 d .
H8A H 0.6345 0.1097 0.5519 0.045 Uiso 1 1 calc R
H8B H 0.5065 0.1766 0.5433 0.045 Uiso 1 1 calc R
C9 C 0.6897(3) 0.2768(3) 0.5436(3) 0.0298(6) Uani 1 1 d .
C10 C 0.1557(3) -0.0665(3) -0.1414(3) 0.0366(6) Uani 1 1 d .
H10A H 0.2056 0.0072 -0.1442 0.044 Uiso 1 1 calc R
H10B H 0.0682 -0.0471 -0.1200 0.044 Uiso 1 1 calc R
C11 C 0.1184(3) -0.1871(3) -0.2737(3) 0.0311(6) Uani 1 1 d .
C12 C 0.3570(3) 0.4287(3) 0.6901(3) 0.0366(6) Uani 1 1 d .
H12 H 0.2885 0.3539 0.6262 0.044 Uiso 1 1 calc R
C13 C 0.4689(3) 0.4158(3) 0.7716(3) 0.0377(7) Uani 1 1 d .
H13 H 0.4752 0.3343 0.7625 0.045 Uiso 1 1 calc R
C14 C 0.5725(3) 0.5270(3) 0.8680(3) 0.0292(6) Uani 1 1 d .
C15 C 0.5540(3) 0.6447(3) 0.8787(3) 0.0379(7) Uani 1 1 d .
H15 H 0.6185 0.7213 0.9442 0.045 Uiso 1 1 calc R
C16 C 0.4391(3) 0.6492(3) 0.7918(3) 0.0365(6) Uani 1 1 d .
H16 H 0.4298 0.7296 0.7994 0.044 Uiso 1 1 calc R
C17 C 0.6962(3) 0.5177(3) 0.9576(2) 0.0292(6) Uani 1 1 d .
C18 C 0.7002(3) 0.4069(3) 0.9686(3) 0.0407(7) Uani 1 1 d .
H18 H 0.6262 0.3328 0.9157 0.049 Uiso 1 1 calc R
C19 C 0.8135(3) 0.4057(3) 1.0578(3) 0.0408(7) Uani 1 1 d .
H19 H 0.8134 0.3301 1.0642 0.049 Uiso 1 1 calc R
C20 C 0.9234(3) 0.6146(3) 1.1231(3) 0.0425(7) Uani 1 1 d .
H20 H 1.0008 0.6860 1.1750 0.051 Uiso 1 1 calc R
C21 C 0.8132(3) 0.6231(3) 1.0361(3) 0.0447(8) Uani 1 1 d .
H21 H 0.8173 0.6991 1.0301 0.054 Uiso 1 1 calc R
C22 C 0.977(2) 0.9401(16) 1.351(2) 0.098(8) Uani 0.25 1 d PD
H22A H 0.8903 0.9238 1.2842 0.117 Uiso 0.25 1 calc PR
H22B H 0.9860 1.0263 1.4216 0.117 Uiso 0.25 1 calc PR
C23 C 0.935(2) 0.8472(15) 1.4049(15) 0.069(5) Uani 0.25 1 d PD
H23A H 0.8428 0.8535 1.4190 0.103 Uiso 0.25 1 calc PR
H23B H 1.0053 0.8721 1.4856 0.103 Uiso 0.25 1 calc PR
H23C H 0.9308 0.7592 1.3432 0.103 Uiso 0.25 1 calc PR
O1 O 0.2240(2) 0.39587(19) 0.42091(18) 0.0369(5) Uani 1 1 d .
O1W O 0.6669(7) -0.1454(5) 0.2427(7) 0.0688(17) Uani 0.50 1 d PD
H1WB H 0.728(3) -0.121(3) 0.318(2) 0.025(8) Uiso 1 1 d D
H1WA H 0.628(4) -0.088(3) 0.256(4) 0.097(18) Uiso 1 1 d D
O2 O 0.1339(2) 0.35215(19) 0.21625(18) 0.0335(4) Uani 1 1 d .
O3 O 0.2426(3) -0.0854(2) -0.04543(19) 0.0513(6) Uani 1 1 d .
O4 O 0.0558(3) -0.1765(2) -0.3688(2) 0.0487(6) Uani 1 1 d .
O5 O 0.1505(2) -0.28768(18) -0.27659(17) 0.0329(4) Uani 1 1 d .
O6 O 0.5315(2) 0.06496(19) 0.3742(2) 0.0412(5) Uani 1 1 d .
O7 O 0.6912(2) 0.3094(2) 0.45995(19) 0.0378(5) Uani 1 1 d .
O8 O 0.7674(2) 0.3374(2) 0.66132(18) 0.0392(5) Uani 1 1 d .
O9 O 0.00315(18) 0.43449(17) 0.56905(16) 0.0243(4) Uani 1 1 d D
H9 H 0.0164 0.3454 0.5364 0.029 Uiso 1 1 calc RD
O10 O 1.0756(14) 0.9558(13) 1.3046(18) 0.096(5) Uani 0.25 1 d PD
H10 H 1.1446 1.0114 1.3632 0.115 Uiso 0.25 1 calc PRD
N1 N 0.3415(2) 0.5426(2) 0.6979(2) 0.0290(5) Uani 1 1 d .
N2 N 0.9230(2) 0.5083(2) 1.1353(2) 0.0298(5) Uani 1 1 d .

loop_
_atom_site_aniso_label
_atom_site_aniso_U_11
_atom_site_aniso_U_22
_atom_site_aniso_U_33
_atom_site_aniso_U_23
_atom_site_aniso_U_13
_atom_site_aniso_U_12
Zn1 0.02324(17) 0.02798(17) 0.01587(16) 0.00703(12) -0.00048(12) 0.01029(12)
Zn2 0.02865(18) 0.03333(18) 0.01710(16) 0.00980(13) 0.00085(12) 0.01435(13)
C1 0.0261(12) 0.0246(12) 0.0234(12) 0.0073(10) 0.0043(10) 0.0078(10)
C2 0.0311(13) 0.0270(12) 0.0234(12) 0.0066(10) 0.0019(11) 0.0097(11)
C3 0.0418(16) 0.0249(13) 0.0251(13) 0.0042(10) 0.0003(12) 0.0104(11)
C4 0.0452(17) 0.0277(13) 0.0320(15) 0.0050(11) 0.0007(13) 0.0174(12)
C5 0.0328(14) 0.0253(13) 0.0306(14) 0.0091(11) -0.0007(11) 0.0074(11)
C6 0.0297(13) 0.0287(13) 0.0226(12) 0.0062(10) 0.0024(10) 0.0094(11)
C7 0.0224(12) 0.0279(12) 0.0240(12) 0.0079(10) 0.0040(10) 0.0083(10)
C8 0.0383(15) 0.0340(15) 0.0308(15) 0.0152(12) -0.0035(12) 0.0063(12)
C9 0.0275(13) 0.0322(13) 0.0270(13) 0.0135(11) 0.0024(11) 0.0122(11)
C10 0.0434(16) 0.0287(14) 0.0275(14) 0.0072(11) 0.0040(12) 0.0129(12)
C11 0.0288(13) 0.0300(13) 0.0237(13) 0.0063(10) 0.0022(11) 0.0079(11)
C12 0.0345(15) 0.0345(14) 0.0270(14) 0.0094(11) -0.0055(11) 0.0108(12)
C13 0.0427(16) 0.0318(14) 0.0272(14) 0.0104(11) -0.0044(12) 0.0129(12)
C14 0.0226(12) 0.0415(15) 0.0247(13) 0.0184(11) 0.0025(10) 0.0100(11)
C15 0.0292(14) 0.0369(15) 0.0389(16) 0.0209(13) -0.0089(12) 0.0011(12)
C16 0.0312(14) 0.0349(15) 0.0377(15) 0.0201(13) -0.0048(12) 0.0050(12)
C17 0.0243(12) 0.0421(15) 0.0225(12) 0.0176(11) 0.0034(10) 0.0109(11)
C18 0.0372(16) 0.0366(15) 0.0366(16) 0.0180(13) -0.0093(13) 0.0040(12)
C19 0.0439(17) 0.0363(15) 0.0348(16) 0.0180(13) -0.0050(13) 0.0117(13)
C20 0.0343(15) 0.0457(17) 0.0410(17) 0.0240(14) -0.0065(13) 0.0064(13)
C21 0.0372(16) 0.0444(17) 0.0490(19) 0.0304(15) -0.0083(14) 0.0032(13)
C22 0.097(15) 0.031(8) 0.137(19) 0.053(10) -0.035(13) -0.007(9)
C23 0.088(12) 0.057(9) 0.046(8) 0.032(7) -0.015(8) -0.009(8)
O1 0.0410(11) 0.0375(11) 0.0220(9) 0.0053(8) 0.0043(8) 0.0226(9)
O1W 0.071(4) 0.037(3) 0.098(5) 0.026(3) 0.030(4) 0.028(3)
O2 0.0366(10) 0.0348(10) 0.0250(9) 0.0108(8) 0.0045(8) 0.0190(8)
O3 0.0695(16) 0.0338(11) 0.0244(10) -0.0018(8) -0.0072(10) 0.0276(11)
O4 0.0673(15) 0.0384(11) 0.0287(11) 0.0114(9) -0.0021(10) 0.0229(11)
O5 0.0400(11) 0.0280(9) 0.0212(9) 0.0053(7) 0.0033(8) 0.0139(8)
O6 0.0423(12) 0.0310(10) 0.0340(11) 0.0084(8) -0.0063(9) 0.0153(9)
O7 0.0296(10) 0.0480(12) 0.0322(10) 0.0223(9) -0.0012(8) 0.0030(9)
O8 0.0387(11) 0.0426(11) 0.0255(10) 0.0132(9) -0.0002(9) 0.0026(9)
O9 0.0252(9) 0.0237(8) 0.0184(8) 0.0066(7) 0.0017(7) 0.0102(7)
O10 0.066(8) 0.070(8) 0.195(17) 0.100(11) 0.035(10) 0.026(7)
N1 0.0255(11) 0.0354(12) 0.0221(11) 0.0125(9) 0.0005(9) 0.0115(9)
N2 0.0285(11) 0.0400(13) 0.0202(10) 0.0147(9) 0.0026(9) 0.0146(10)

loop_
_atom_type_symbol
_atom_type_description
_atom_type_scat_dispersion_real
_atom_type_scat_dispersion_imag
_atom_type_scat_source
C C 0.0033 0.0016 'International Tables Vol C Tables 4.2.6.8 and 6.1.1.4'
H H 0.0000 0.0000 'International Tables Vol C Tables 4.2.6.8 and 6.1.1.4'
N N 0.0061 0.0033 'International Tables Vol C Tables 4.2.6.8 and 6.1.1.4'
O O 0.0106 0.0060 'International Tables Vol C Tables 4.2.6.8 and 6.1.1.4'
Zn Zn 0.2839 1.4301 'International Tables Vol C Tables 4.2.6.8 and 6.1.1.4'

loop_
_geom_angle_atom_site_label_1
_geom_angle_atom_site_label_2
_geom_angle_atom_site_label_3
_geom_angle
_geom_angle_site_symmetry_1
_geom_angle_site_symmetry_3
O5 Zn1 O9 91.42(8) 1_566 .
O5 Zn1 O1 170.54(8) 1_566 .
O9 Zn1 O1 92.87(8) . .
O5 Zn1 N1 86.30(9) 1_566 .
O9 Zn1 N1 98.97(8) . .
O1 Zn1 N1 84.71(9) . .
O5 Zn1 O9 94.03(8) 1_566 2_566
O9 Zn1 O9 80.93(8) . 2_566
O1 Zn1 O9 94.97(8) . 2_566
N1 Zn1 O9 179.66(8) . 2_566
O5 Zn1 O7 87.03(9) 1_566 2_666
O9 Zn1 O7 168.17(7) . 2_666
O1 Zn1 O7 90.45(9) . 2_666
N1 Zn1 O7 92.64(9) . 2_666
O9 Zn1 O7 87.48(8) 2_566 2_666
O5 Zn1 Zn2 123.06(6) 1_566 .
O9 Zn1 Zn2 103.25(6) . .
O1 Zn1 Zn2 63.97(6) . .
N1 Zn1 Zn2 142.05(6) . .
O9 Zn1 Zn2 37.75(5) 2_566 .
O7 Zn1 Zn2 68.15(6) 2_666 .
O9 Zn2 O2 119.31(8) 2_566 .
O9 Zn2 O8 104.72(9) 2_566 2_666
O2 Zn2 O8 110.26(9) . 2_666
O9 Zn2 N2 108.43(8) 2_566 1_454
O2 Zn2 N2 107.37(9) . 1_454
O8 Zn2 N2 106.03(10) 2_666 1_454
O9 Zn2 Zn1 42.56(5) 2_566 .
O2 Zn2 Zn1 90.84(6) . .
O8 Zn2 Zn1 87.81(7) 2_666 .
N2 Zn2 Zn1 150.90(7) 1_454 .
C6 C1 C2 121.9(2) . .
C6 C1 C7 118.5(2) . .
C2 C1 C7 119.5(2) . .
C1 C2 C3 118.7(3) . .
C1 C2 H2 120.7 . .
C3 C2 H2 120.7 . .
O3 C3 C4 114.9(2) . .
O3 C3 C2 125.0(3) . .
C4 C3 C2 120.1(2) . .
C5 C4 C3 120.3(3) . .
C5 C4 H4 119.8 . .
C3 C4 H4 119.8 . .
O6 C5 C4 115.2(2) . .
O6 C5 C6 124.6(2) . .
C4 C5 C6 120.2(3) . .
C1 C6 C5 118.7(2) . .
C1 C6 H6 120.6 . .
C5 C6 H6 120.6 . .
O1 C7 O2 125.5(2) . .
O1 C7 C1 118.3(2) . .
O2 C7 C1 116.2(2) . .
O6 C8 C9 114.3(2) . .
O6 C8 H8A 108.7 . .
C9 C8 H8A 108.7 . .
O6 C8 H8B 108.7 . .
C9 C8 H8B 108.7 . .
H8A C8 H8B 107.6 . .
O7 C9 O8 126.8(3) . .
O7 C9 C8 119.6(2) . .
O8 C9 C8 113.6(2) . .
O3 C10 C11 110.7(2) . .
O3 C10 H10A 109.5 . .
C11 C10 H10A 109.5 . .
O3 C10 H10B 109.5 . .
C11 C10 H10B 109.5 . .
H10A C10 H10B 108.1 . .
O4 C11 O5 126.3(2) . .
O4 C11 C10 116.4(2) . .
O5 C11 C10 117.3(2) . .
N1 C12 C13 123.6(3) . .
N1 C12 H12 118.2 . .
C13 C12 H12 118.2 . .
C12 C13 C14 119.0(3) . .
C12 C13 H13 120.5 . .
C14 C13 H13 120.5 . .
C15 C14 C13 117.4(2) . .
C15 C14 C17 121.7(3) . .
C13 C14 C17 120.9(3) . .
C14 C15 C16 120.0(3) . .
C14 C15 H15 120.0 . .
C16 C15 H15 120.0 . .
N1 C16 C15 122.6(3) . .
N1 C16 H16 118.7 . .
C15 C16 H16 118.7 . .
C18 C17 C21 116.8(3) . .
C18 C17 C14 122.4(3) . .
C21 C17 C14 120.8(3) . .
C17 C18 C19 120.2(3) . .
C17 C18 H18 119.9 . .
C19 C18 H18 119.9 . .
N2 C19 C18 122.6(3) . .
N2 C19 H19 118.7 . .
C18 C19 H19 118.7 . .
N2 C20 C21 122.5(3) . .
N2 C20 H20 118.7 . .
C21 C20 H20 118.7 . .
C20 C21 C17 119.8(3) . .
C20 C21 H21 120.1 . .
C17 C21 H21 120.1 . .
O10 C22 C23 133.7(18) . .
O10 C22 H22A 103.8 . .
C23 C22 H22A 103.8 . .
O10 C22 H22B 103.8 . .
C23 C22 H22B 103.8 . .
H22A C22 H22B 105.4 . .
C22 C23 H23A 109.5 . .
C22 C23 H23B 109.5 . .
H23A C23 H23B 109.5 . .
C22 C23 H23C 109.5 . .
H23A C23 H23C 109.5 . .
H23B C23 H23C 109.5 . .
C7 O1 Zn1 143.91(19) . .
H1WB O1W H1WA 104(3) . .
C7 O2 Zn2 114.64(16) . .
C3 O3 C10 117.6(2) . .
C11 O5 Zn1 126.33(18) . 1_544
C5 O6 C8 120.0(2) . .
C9 O7 Zn1 137.34(19) . 2_666
C9 O8 Zn2 118.94(19) . 2_666
Zn2 O9 Zn1 122.91(9) 2_566 .
Zn2 O9 Zn1 99.69(8) 2_566 2_566
Zn1 O9 Zn1 99.07(8) . 2_566
Zn2 O9 H9 111.1 2_566 .
Zn1 O9 H9 111.1 . .
Zn1 O9 H9 111.1 2_566 .
C22 O10 H10 109.5 . .
C16 N1 C12 117.3(2) . .
C16 N1 Zn1 121.07(19) . .
C12 N1 Zn1 121.59(18) . .
C20 N2 C19 118.0(2) . .
C20 N2 Zn2 119.4(2) . 1_656
C19 N2 Zn2 122.1(2) . 1_656

loop_
_geom_bond_atom_site_label_1
_geom_bond_atom_site_label_2
_geom_bond_distance
_geom_bond_site_symmetry_2
Zn1 O5 2.0466(19) 1_566
Zn1 O9 2.0696(19) .
Zn1 O1 2.125(2) .
Zn1 N1 2.126(2) .
Zn1 O9 2.1390(19) 2_566
Zn1 O7 2.164(2) 2_666
Zn1 Zn2 3.1176(9) .
Zn2 O9 1.9363(18) 2_566
Zn2 O2 1.9479(19) .
Zn2 O8 1.974(2) 2_666
Zn2 N2 2.020(2) 1_454
C1 C6 1.386(4) .
C1 C2 1.390(4) .
C1 C7 1.508(4) .
C2 C3 1.395(4) .
C2 H2 0.9300 .
C3 O3 1.356(3) .
C3 C4 1.392(4) .
C4 C5 1.387(4) .
C4 H4 0.9300 .
C5 O6 1.365(3) .
C5 C6 1.397(4) .
C6 H6 0.9300 .
C7 O1 1.236(3) .
C7 O2 1.268(3) .
C8 O6 1.416(3) .
C8 C9 1.515(4) .
C8 H8A 0.9700 .
C8 H8B 0.9700 .
C9 O7 1.232(3) .
C9 O8 1.271(3) .
C10 O3 1.403(4) .
C10 C11 1.518(4) .
C10 H10A 0.9700 .
C10 H10B 0.9700 .
C11 O4 1.246(3) .
C11 O5 1.250(3) .
C12 N1 1.336(4) .
C12 C13 1.380(4) .
C12 H12 0.9300 .
C13 C14 1.395(4) .
C13 H13 0.9300 .
C14 C15 1.375(4) .
C14 C17 1.493(4) .
C15 C16 1.389(4) .
C15 H15 0.9300 .
C16 N1 1.335(4) .
C16 H16 0.9300 .
C17 C18 1.378(4) .
C17 C21 1.391(4) .
C18 C19 1.379(4) .
C18 H18 0.9300 .
C19 N2 1.331(4) .
C19 H19 0.9300 .
C20 N2 1.330(4) .
C20 C21 1.382(4) .
C20 H20 0.9300 .
C21 H21 0.9300 .
C22 O10 1.25(3) .
C22 C23 1.567(16) .
C22 H22A 0.9700 .
C22 H22B 0.9700 .
C23 H23A 0.9600 .
C23 H23B 0.9600 .
C23 H23C 0.9600 .
O1W H1WB 0.874(16) .
O1W H1WA 0.792(19) .
O5 Zn1 2.0466(19) 1_544
O7 Zn1 2.164(2) 2_666
O8 Zn2 1.974(2) 2_666
O9 Zn2 1.9363(18) 2_566
O9 Zn1 2.1390(19) 2_566
O9 H9 0.9800 .
O10 H10 0.8200 .
N2 Zn2 2.020(2) 1_656

loop_
_geom_hbond_atom_site_label_D
_geom_hbond_atom_site_label_H
_geom_hbond_atom_site_label_A
_geom_hbond_distance_DH
_geom_hbond_distance_HA
_geom_hbond_distance_DA
_geom_hbond_angle_DHA
_geom_hbond_site_symmetry_A
O9 H9 O4 0.98 2.01 2.807(3) 137.1 2
O1W H1WA O6 0.792(19) 2.20(3) 2.924(6) 153(4) .
